data_1557913
loop_
_publ_author_name
'Su, Yu-Chia'
'Tsui, Chih-Hsiang'
'Tsai, Chen-Yen'
'Ko, Bao-Tsan'

_publ_section_title
;
 Highly active bimetallic nickel catalysts for alternating
 copolymerization of carbon dioxide with epoxides
;
_journal_issue 18
_journal_name_full 'Polymer Chemistry'
_journal_page_first 3225
_journal_page_last 3236
_journal_paper_doi 10.1039/D0PY00174K
_journal_volume 11
_journal_year 2020
_chemical_formula_sum 'C65 H80 Cl2 N10 Ni2 O6'
_chemical_formula_weight 1285.71
_space_group_IT_number 2
_space_group_name_Hall '-P 1'
_space_group_name_H-M_alt 'P -1'
_symmetry_cell_setting triclinic
_symmetry_space_group_name_Hall '-P 1'
_symmetry_space_group_name_H-M 'P -1'
_atom_sites_solution_hydrogens geom
_atom_sites_solution_primary direct
_atom_sites_solution_secondary difmap
_audit_creation_method SHELXL-97
_audit_update_record
;
2019-07-28 deposited with the CCDC.	2020-04-24 downloaded from the CCDC.
;
_cell_angle_alpha 98.3638(19)
_cell_angle_beta 99.7094(18)
_cell_angle_gamma 99.0951(19)
_cell_formula_units_Z 2
_cell_length_a 13.8204(7)
_cell_length_b 14.0460(8)
_cell_length_c 17.8074(10)
_cell_measurement_reflns_used 4096
_cell_measurement_temperature 150(2)
_cell_measurement_theta_max 1.0000
_cell_measurement_theta_min 0.9016
_cell_volume 3311.4(3)
_computing_cell_refinement 'Bruker SAINT'
_computing_data_collection 'Bruker APEX2'
_computing_data_reduction 'Bruker SAINT'
_computing_molecular_graphics 'SHELXL-97 (Sheldrick, 2008)'
_computing_publication_material 'SHELXL-97 (Sheldrick, 2008)'
_computing_structure_refinement 'SHELXL-97 (Sheldrick, 2008)'
_computing_structure_solution 'SHELXS-97 (Sheldrick, 2008)'
_diffrn_ambient_temperature 150(2)
_diffrn_detector_area_resol_mean 16.0690
_diffrn_measured_fraction_theta_full 0.998
_diffrn_measured_fraction_theta_max 0.990
_diffrn_measurement_device_type 'Xcalibur, Sapphire3, Gemini'
_diffrn_measurement_method '\w scans'
_diffrn_radiation_monochromator graphite
_diffrn_radiation_source 'fine-focus sealed tube'
_diffrn_radiation_type MoK\a
_diffrn_radiation_wavelength 0.71076
_diffrn_reflns_av_R_equivalents 0.0714
_diffrn_reflns_av_sigmaI/netI 0.0537
_diffrn_reflns_limit_h_max 16
_diffrn_reflns_limit_h_min -17
_diffrn_reflns_limit_k_max 17
_diffrn_reflns_limit_k_min -17
_diffrn_reflns_limit_l_max 22
_diffrn_reflns_limit_l_min -22
_diffrn_reflns_number 69634
_diffrn_reflns_theta_full 26.00
_diffrn_reflns_theta_max 26.53
_diffrn_reflns_theta_min 2.88
_exptl_absorpt_coefficient_mu 0.706
_exptl_absorpt_correction_T_max 0.8717
_exptl_absorpt_correction_T_min 0.8545
_exptl_absorpt_correction_type multi-scan
_exptl_absorpt_process_details
; 
CrysAlisPro, Agilent Technologies, 
Version 1.171.36.24 (release 03-12-2012 CrysAlis171 .NET) 
(compiled Dec  3 2012,18:21:49) 
Empirical absorption correction using spherical harmonics, 
 implemented in SCALE3 ABSPACK scaling algorithm. 
;
_exptl_crystal_colour green
_exptl_crystal_density_diffrn 1.289
_exptl_crystal_density_meas 0
_exptl_crystal_density_method 'not measured'
_exptl_crystal_description cubic
_exptl_crystal_F_000 1356
_exptl_crystal_size_max 0.23
_exptl_crystal_size_mid 0.20
_exptl_crystal_size_min 0.20
_refine_diff_density_max 1.282
_refine_diff_density_min -1.626
_refine_diff_density_rms 0.105
_refine_ls_extinction_method none
_refine_ls_goodness_of_fit_ref 1.027
_refine_ls_hydrogen_treatment constr
_refine_ls_matrix_type full
_refine_ls_number_parameters 782
_refine_ls_number_reflns 13644
_refine_ls_number_restraints 0
_refine_ls_restrained_S_all 1.027
_refine_ls_R_factor_all 0.0886
_refine_ls_R_factor_gt 0.0572
_refine_ls_shift/su_max 0.000
_refine_ls_shift/su_mean 0.000
_refine_ls_structure_factor_coef Fsqd
_refine_ls_weighting_details 'calc w=1/[\s^2^(Fo^2^)+(0.0880P)^2^+5.5468P] where P=(Fo^2^+2Fc^2^)/3'
_refine_ls_weighting_scheme calc
_refine_ls_wR_factor_gt 0.1455
_refine_ls_wR_factor_ref 0.1661
_reflns_number_gt 10109
_reflns_number_total 13644
_reflns_threshold_expression >2sigma(I)
_cod_data_source_file d0py00174k2.cif
_cod_data_source_block t07
_cod_depositor_comments
;
The following automatic conversions were performed:

data item '_symmetry_cell_setting' value 'Triclinic' was changed to
'triclinic' in accordance with the
/home/data/users/saulius/crontab/automatic-downloads/rss-feeds/RSC/lib/dictionaries/cif_core.dic
dictionary named 'cif_core.dic' version 2.4.2 last updated on
2011-04-26.

Automatic conversion script
Id: cif_fix_values 7556 2019-12-06 15:28:31Z antanas 

 Adding full bibliography for 1557911--1557915.cif.

 Adding full bibliography for 1557911--1557915.cif.
;
_cod_database_code 1557913

loop_
_symmetry_equiv_pos_as_xyz
'x, y, z'
'-x, -y, -z'

loop_
_atom_site_label
_atom_site_type_symbol
_atom_site_fract_x
_atom_site_fract_y
_atom_site_fract_z
_atom_site_U_iso_or_equiv
_atom_site_adp_type
_atom_site_occupancy
_atom_site_symmetry_multiplicity
_atom_site_calc_flag
_atom_site_refinement_flags
_atom_site_disorder_assembly
_atom_site_disorder_group
Ni1 Ni 0.13114(3) 0.19724(3) 0.18509(2) 0.01421(12) Uani 1 1 d . . .
Ni2 Ni 0.16246(3) 0.39567(3) 0.28323(2) 0.01407(12) Uani 1 1 d . . .
O1 O 0.04175(16) 0.30135(16) 0.21169(13) 0.0153(5) Uani 1 1 d . . .
O2 O 0.24515(16) 0.30663(16) 0.23989(12) 0.0152(5) Uani 1 1 d . . .
O3 O 0.12363(17) 0.16234(17) 0.29331(13) 0.0185(5) Uani 1 1 d . . .
O4 O 0.15158(16) 0.31101(17) 0.36830(13) 0.0172(5) Uani 1 1 d . . .
O5 O 0.13996(17) 0.24736(18) 0.08161(13) 0.0216(5) Uani 1 1 d . . .
O6 O 0.1695(3) 0.1148(2) 0.01107(16) 0.0435(8) Uani 1 1 d . . .
N1 N 0.0542(2) 0.4622(2) 0.32432(16) 0.0174(6) Uani 1 1 d . . .
N2 N -0.02535(19) 0.4081(2) 0.34204(15) 0.0160(6) Uani 1 1 d . . .
N3 N -0.0728(2) 0.4562(2) 0.38932(17) 0.0222(6) Uani 1 1 d . . .
N4 N 0.18872(19) 0.4682(2) 0.18867(16) 0.0156(6) Uani 1 1 d . . .
N5 N 0.26248(19) 0.4610(2) 0.14868(16) 0.0159(6) Uani 1 1 d . . .
N6 N 0.2592(2) 0.5063(2) 0.08790(17) 0.0207(6) Uani 1 1 d . . .
N7 N 0.0149(2) 0.0891(2) 0.12984(16) 0.0180(6) Uani 1 1 d . . .
H7C H 0.0249 0.0718 0.0815 0.022 Uiso 1 1 d R . .
N8 N 0.2318(2) 0.10227(19) 0.17353(16) 0.0162(6) Uani 1 1 d . . .
H8C H 0.2324 0.0866 0.1228 0.019 Uiso 1 1 d R . .
N9 N 0.2792(2) 0.4903(2) 0.36325(16) 0.0183(6) Uani 1 1 d . . .
N10 N 0.5221(2) 0.6503(3) 0.53296(19) 0.0324(8) Uani 1 1 d . . .
C1 C -0.0369(2) 0.2651(2) 0.23911(18) 0.0141(6) Uani 1 1 d . . .
C2 C -0.0667(2) 0.3084(2) 0.30564(19) 0.0159(7) Uani 1 1 d . . .
C3 C -0.1448(2) 0.2610(2) 0.33552(19) 0.0173(7) Uani 1 1 d . . .
H3B H -0.1593 0.2913 0.3826 0.021 Uiso 1 1 calc R . .
C4 C -0.2009(2) 0.1720(2) 0.29840(19) 0.0172(7) Uani 1 1 d . . .
C5 C -0.1777(2) 0.1319(2) 0.22839(19) 0.0178(7) Uani 1 1 d . . .
H5A H -0.2181 0.0724 0.1997 0.021 Uiso 1 1 calc R . .
C6 C -0.0987(2) 0.1750(2) 0.19931(19) 0.0169(7) Uani 1 1 d . . .
C7 C -0.0789(2) 0.1287(3) 0.12270(19) 0.0198(7) Uani 1 1 d . . .
H7A H -0.1356 0.0749 0.0977 0.024 Uiso 1 1 calc R . .
H7B H -0.0756 0.1783 0.0885 0.024 Uiso 1 1 calc R . .
C8 C 0.0101(2) -0.0006(2) 0.1646(2) 0.0200(7) Uani 1 1 d . . .
H8A H -0.0520 -0.0470 0.1384 0.024 Uiso 1 1 calc R . .
H8B H 0.0062 0.0169 0.2197 0.024 Uiso 1 1 calc R . .
C9 C 0.0991(3) -0.0525(3) 0.1596(2) 0.0218(7) Uani 1 1 d . . .
C10 C 0.2012(3) 0.0094(2) 0.20128(19) 0.0195(7) Uani 1 1 d . . .
H10A H 0.2001 0.0253 0.2571 0.023 Uiso 1 1 calc R . .
H10B H 0.2529 -0.0312 0.1960 0.023 Uiso 1 1 calc R . .
C11 C 0.3360(2) 0.1492(2) 0.21337(19) 0.0174(7) Uani 1 1 d . . .
H11A H 0.3816 0.1034 0.2030 0.021 Uiso 1 1 calc R . .
H11B H 0.3390 0.1627 0.2699 0.021 Uiso 1 1 calc R . .
C12 C 0.3706(2) 0.2437(2) 0.18659(18) 0.0162(7) Uani 1 1 d . . .
C13 C 0.3149(2) 0.3182(2) 0.19823(17) 0.0142(6) Uani 1 1 d . . .
C14 C 0.3342(2) 0.3981(2) 0.16032(19) 0.0167(7) Uani 1 1 d . . .
C15 C 0.4162(2) 0.4112(3) 0.12457(19) 0.0190(7) Uani 1 1 d . . .
H15A H 0.4296 0.4677 0.1017 0.023 Uiso 1 1 calc R . .
C16 C 0.4790(2) 0.3431(3) 0.1217(2) 0.0200(7) Uani 1 1 d . . .
C17 C 0.4510(2) 0.2573(3) 0.14966(19) 0.0184(7) Uani 1 1 d . . .
H17A H 0.4883 0.2064 0.1432 0.022 Uiso 1 1 calc R . .
C18 C 0.0573(2) 0.5535(3) 0.3623(2) 0.0197(7) Uani 1 1 d . . .
C19 C 0.1204(3) 0.6427(3) 0.3624(2) 0.0246(8) Uani 1 1 d . . .
H19A H 0.1737 0.6457 0.3349 0.029 Uiso 1 1 calc R . .
C20 C 0.1010(3) 0.7245(3) 0.4041(2) 0.0317(9) Uani 1 1 d . . .
H20A H 0.1412 0.7863 0.4050 0.038 Uiso 1 1 calc R . .
C21 C 0.0220(3) 0.7197(3) 0.4463(3) 0.0390(10) Uani 1 1 d . . .
H21A H 0.0117 0.7786 0.4748 0.047 Uiso 1 1 calc R . .
C22 C -0.0387(3) 0.6346(3) 0.4474(2) 0.0338(9) Uani 1 1 d . . .
H22A H -0.0906 0.6324 0.4763 0.041 Uiso 1 1 calc R . .
C23 C -0.0211(3) 0.5492(3) 0.4033(2) 0.0232(8) Uani 1 1 d . . .
C24 C -0.2901(2) 0.1205(3) 0.3276(2) 0.0214(7) Uani 1 1 d . . .
C25 C -0.2992(3) 0.1740(3) 0.4067(2) 0.0287(8) Uani 1 1 d . . .
H25A H -0.3122 0.2397 0.4020 0.043 Uiso 1 1 calc R . .
H25B H -0.2367 0.1793 0.4438 0.043 Uiso 1 1 calc R . .
H25C H -0.3544 0.1371 0.4248 0.043 Uiso 1 1 calc R . .
C26 C -0.3851(3) 0.1261(3) 0.2702(2) 0.0298(9) Uani 1 1 d . . .
H26A H -0.3895 0.1949 0.2694 0.045 Uiso 1 1 calc R . .
H26B H -0.4440 0.0933 0.2866 0.045 Uiso 1 1 calc R . .
H26C H -0.3820 0.0937 0.2183 0.045 Uiso 1 1 calc R . .
C27 C -0.2925(3) 0.0092(3) 0.3267(2) 0.0264(8) Uani 1 1 d . . .
H27A H -0.3519 -0.0150 0.3475 0.032 Uiso 1 1 calc R . .
H27B H -0.3060 -0.0222 0.2716 0.032 Uiso 1 1 calc R . .
C28 C -0.2054(3) -0.0334(3) 0.3679(2) 0.0297(9) Uani 1 1 d . . .
C29 C -0.1206(4) -0.0354(4) 0.3226(3) 0.0505(13) Uani 1 1 d . . .
H29A H -0.0881 0.0319 0.3226 0.076 Uiso 1 1 calc R . .
H29B H -0.1480 -0.0688 0.2692 0.076 Uiso 1 1 calc R . .
H29C H -0.0716 -0.0704 0.3471 0.076 Uiso 1 1 calc R . .
C30 C -0.2494(4) -0.1405(3) 0.3706(3) 0.0460(11) Uani 1 1 d . . .
H30A H -0.1959 -0.1729 0.3918 0.069 Uiso 1 1 calc R . .
H30B H -0.2809 -0.1749 0.3181 0.069 Uiso 1 1 calc R . .
H30C H -0.2995 -0.1417 0.4035 0.069 Uiso 1 1 calc R . .
C31 C -0.1601(3) 0.0196(3) 0.4502(3) 0.0426(11) Uani 1 1 d . . .
H31A H -0.1296 0.0872 0.4492 0.064 Uiso 1 1 calc R . .
H31B H -0.1089 -0.0141 0.4735 0.064 Uiso 1 1 calc R . .
H31C H -0.2126 0.0199 0.4810 0.064 Uiso 1 1 calc R . .
C32 C 0.0814(3) -0.1390(3) 0.2022(2) 0.0303(9) Uani 1 1 d . . .
H32A H 0.0158 -0.1797 0.1793 0.045 Uiso 1 1 calc R . .
H32B H 0.0837 -0.1143 0.2570 0.045 Uiso 1 1 calc R . .
H32C H 0.1335 -0.1783 0.1976 0.045 Uiso 1 1 calc R . .
C33 C 0.1017(3) -0.0920(3) 0.0756(2) 0.0270(8) Uani 1 1 d . . .
H33A H 0.0377 -0.1346 0.0509 0.041 Uiso 1 1 calc R . .
H33B H 0.1556 -0.1295 0.0741 0.041 Uiso 1 1 calc R . .
H33C H 0.1135 -0.0372 0.0479 0.041 Uiso 1 1 calc R . .
C34 C 0.5699(3) 0.3611(3) 0.0830(2) 0.0253(8) Uani 1 1 d . . .
C35 C 0.6320(3) 0.2798(3) 0.0889(3) 0.0376(10) Uani 1 1 d . . .
H35A H 0.5916 0.2172 0.0605 0.056 Uiso 1 1 calc R . .
H35B H 0.6527 0.2749 0.1434 0.056 Uiso 1 1 calc R . .
H35C H 0.6914 0.2956 0.0664 0.056 Uiso 1 1 calc R . .
C36 C 0.5296(3) 0.3569(3) -0.0038(2) 0.0356(10) Uani 1 1 d . . .
H36A H 0.4893 0.2920 -0.0263 0.053 Uiso 1 1 calc R . .
H36B H 0.5857 0.3694 -0.0304 0.053 Uiso 1 1 calc R . .
H36C H 0.4881 0.4069 -0.0101 0.053 Uiso 1 1 calc R . .
C37 C 0.6334(3) 0.4652(3) 0.1140(2) 0.0270(8) Uani 1 1 d . . .
H37A H 0.6787 0.4774 0.0776 0.032 Uiso 1 1 calc R . .
H37B H 0.5867 0.5116 0.1090 0.032 Uiso 1 1 calc R . .
C38 C 0.6983(3) 0.4961(3) 0.1963(2) 0.0354(10) Uani 1 1 d . . .
C39 C 0.7276(4) 0.6076(4) 0.2101(3) 0.0586(14) Uani 1 1 d . . .
H39A H 0.6675 0.6365 0.2098 0.088 Uiso 1 1 calc R . .
H39B H 0.7612 0.6275 0.1690 0.088 Uiso 1 1 calc R . .
H39C H 0.7729 0.6305 0.2603 0.088 Uiso 1 1 calc R . .
C40 C 0.7961(3) 0.4548(5) 0.2011(3) 0.0590(15) Uani 1 1 d . . .
H40A H 0.8437 0.4889 0.2481 0.088 Uiso 1 1 calc R . .
H40B H 0.8250 0.4646 0.1556 0.088 Uiso 1 1 calc R . .
H40C H 0.7815 0.3846 0.2028 0.088 Uiso 1 1 calc R . .
C41 C 0.6448(4) 0.4656(4) 0.2592(3) 0.0525(14) Uani 1 1 d . . .
H41A H 0.5830 0.4920 0.2565 0.079 Uiso 1 1 calc R . .
H41B H 0.6881 0.4911 0.3100 0.079 Uiso 1 1 calc R . .
H41C H 0.6286 0.3939 0.2517 0.079 Uiso 1 1 calc R . .
C42 C 0.1319(2) 0.5221(2) 0.14912(19) 0.0166(7) Uani 1 1 d . . .
C43 C 0.0416(3) 0.5509(3) 0.1599(2) 0.0215(7) Uani 1 1 d . . .
H43A H 0.0107 0.5350 0.2014 0.026 Uiso 1 1 calc R . .
C44 C 0.0004(3) 0.6027(3) 0.1078(2) 0.0236(8) Uani 1 1 d . . .
H44A H -0.0607 0.6231 0.1136 0.028 Uiso 1 1 calc R . .
C45 C 0.0449(3) 0.6274(3) 0.0453(2) 0.0245(8) Uani 1 1 d . . .
H45A H 0.0131 0.6634 0.0105 0.029 Uiso 1 1 calc R . .
C46 C 0.1330(3) 0.6002(3) 0.0345(2) 0.0236(8) Uani 1 1 d . . .
H46A H 0.1636 0.6171 -0.0069 0.028 Uiso 1 1 calc R . .
C47 C 0.1764(2) 0.5459(2) 0.0875(2) 0.0190(7) Uani 1 1 d . . .
C48 C 0.1370(2) 0.2186(2) 0.35709(18) 0.0157(7) Uani 1 1 d . . .
C49 C 0.1334(3) 0.1694(3) 0.4265(2) 0.0269(8) Uani 1 1 d . . .
H49A H 0.1764 0.1202 0.4258 0.040 Uiso 1 1 calc R . .
H49B H 0.0646 0.1374 0.4250 0.040 Uiso 1 1 calc R . .
H49C H 0.1570 0.2184 0.4739 0.040 Uiso 1 1 calc R . .
C50 C 0.1681(3) 0.2039(3) 0.0249(2) 0.0229(8) Uani 1 1 d . . .
C51 C 0.2043(3) 0.2664(3) -0.0317(2) 0.0315(9) Uani 1 1 d . . .
H51A H 0.1683 0.2376 -0.0844 0.047 Uiso 1 1 calc R . .
H51B H 0.2761 0.2687 -0.0289 0.047 Uiso 1 1 calc R . .
H51C H 0.1919 0.3329 -0.0182 0.047 Uiso 1 1 calc R . .
C52 C 0.3644(3) 0.5340(3) 0.3460(2) 0.0234(8) Uani 1 1 d . . .
H52A H 0.3691 0.5272 0.2929 0.028 Uiso 1 1 calc R . .
C53 C 0.4451(3) 0.5875(3) 0.3992(2) 0.0271(8) Uani 1 1 d . . .
H53A H 0.5029 0.6157 0.3824 0.032 Uiso 1 1 calc R . .
C54 C 0.4427(3) 0.6007(3) 0.4785(2) 0.0229(7) Uani 1 1 d . . .
C55 C 0.3525(3) 0.5583(3) 0.4971(2) 0.0242(8) Uani 1 1 d . . .
H55A H 0.3444 0.5664 0.5494 0.029 Uiso 1 1 calc R . .
C56 C 0.2762(3) 0.5054(3) 0.4394(2) 0.0226(7) Uani 1 1 d . . .
H56A H 0.2167 0.4772 0.4542 0.027 Uiso 1 1 calc R . .
C57 C 0.6116(3) 0.6973(4) 0.5102(3) 0.0472(12) Uani 1 1 d . . .
H57A H 0.6364 0.6487 0.4769 0.071 Uiso 1 1 calc R . .
H57B H 0.6630 0.7255 0.5565 0.071 Uiso 1 1 calc R . .
H57C H 0.5955 0.7494 0.4818 0.071 Uiso 1 1 calc R . .
C58 C 0.5203(3) 0.6644(3) 0.6144(2) 0.0357(10) Uani 1 1 d . . .
H58A H 0.4864 0.6038 0.6271 0.054 Uiso 1 1 calc R . .
H58B H 0.4843 0.7174 0.6273 0.054 Uiso 1 1 calc R . .
H58C H 0.5889 0.6816 0.6442 0.054 Uiso 1 1 calc R . .
C1S C -0.3554(13) -0.0745(9) 0.0318(13) 0.300(14) Uani 1 1 d . . .
H1SA H -0.3823 -0.1375 -0.0040 0.359 Uiso 1 1 calc R . .
H1SB H -0.2828 -0.0713 0.0491 0.359 Uiso 1 1 calc R . .
Cl1S Cl -0.4004(5) -0.0740(5) 0.0961(4) 0.376(6) Uani 1 1 d . . .
Cl2S Cl -0.3737(5) 0.0290(3) -0.0230(6) 0.409(6) Uani 1 1 d . . .
C2S C 0.3989(7) 0.0402(7) 0.4276(5) 0.109(3) Uani 1 1 d . . .
C3S C 0.3535(7) -0.0684(8) 0.3941(5) 0.115(3) Uani 1 1 d . . .
C4S C 0.4021(6) -0.1087(6) 0.3296(5) 0.091(2) Uani 1 1 d . . .
C5S C 0.3570(7) -0.2114(6) 0.2933(8) 0.131(4) Uani 1 1 d . . .
C6S C 0.3811(11) -0.2354(14) 0.1919(15) 0.317(16) Uani 1 1 d . . .
C7S C 0.4671(17) -0.2668(13) 0.2234(9) 0.222(8) Uani 1 1 d . . .

loop_
_atom_site_aniso_label
_atom_site_aniso_U_11
_atom_site_aniso_U_22
_atom_site_aniso_U_33
_atom_site_aniso_U_23
_atom_site_aniso_U_13
_atom_site_aniso_U_12
Ni1 0.0128(2) 0.0167(2) 0.0121(2) 0.00191(16) 0.00244(16) -0.00007(16)
Ni2 0.0117(2) 0.0155(2) 0.0141(2) 0.00163(16) 0.00306(16) -0.00006(16)
O1 0.0116(10) 0.0186(12) 0.0158(11) 0.0033(9) 0.0048(9) 0.0004(9)
O2 0.0119(10) 0.0184(12) 0.0154(11) 0.0031(9) 0.0051(9) 0.0006(9)
O3 0.0214(12) 0.0190(12) 0.0137(11) 0.0019(9) 0.0028(9) 0.0012(10)
O4 0.0161(11) 0.0185(12) 0.0145(11) 0.0012(9) 0.0021(9) -0.0015(9)
O5 0.0178(12) 0.0328(14) 0.0157(12) 0.0086(10) 0.0034(10) 0.0056(10)
O6 0.080(2) 0.0308(16) 0.0207(14) 0.0039(12) 0.0151(15) 0.0086(16)
N1 0.0142(13) 0.0167(14) 0.0215(14) 0.0026(11) 0.0065(11) 0.0006(11)
N2 0.0142(13) 0.0180(14) 0.0159(14) 0.0017(11) 0.0054(11) 0.0021(11)
N3 0.0209(15) 0.0229(16) 0.0234(15) 0.0004(12) 0.0096(12) 0.0036(12)
N4 0.0117(12) 0.0166(14) 0.0183(14) 0.0030(11) 0.0040(11) 0.0011(11)
N5 0.0139(13) 0.0184(14) 0.0174(14) 0.0063(11) 0.0056(11) 0.0038(11)
N6 0.0185(14) 0.0223(15) 0.0241(15) 0.0104(12) 0.0066(12) 0.0038(12)
N7 0.0165(13) 0.0209(15) 0.0147(14) -0.0010(11) 0.0037(11) 0.0006(11)
N8 0.0173(13) 0.0151(14) 0.0151(13) 0.0028(11) 0.0025(11) 0.0001(11)
N9 0.0150(13) 0.0190(15) 0.0182(14) -0.0012(11) 0.0022(11) 0.0004(11)
N10 0.0243(16) 0.0355(19) 0.0281(17) 0.0011(14) -0.0046(14) -0.0077(14)
C1 0.0109(14) 0.0158(16) 0.0156(15) 0.0055(13) 0.0007(12) 0.0020(12)
C2 0.0148(15) 0.0151(16) 0.0167(16) 0.0028(13) 0.0007(13) 0.0018(13)
C3 0.0154(15) 0.0223(17) 0.0167(16) 0.0067(13) 0.0042(13) 0.0065(13)
C4 0.0143(15) 0.0205(17) 0.0183(16) 0.0084(13) 0.0038(13) 0.0023(13)
C5 0.0142(15) 0.0176(17) 0.0200(17) 0.0051(13) -0.0001(13) 0.0005(13)
C6 0.0126(15) 0.0223(17) 0.0149(16) 0.0041(13) 0.0004(13) 0.0020(13)
C7 0.0143(15) 0.0255(18) 0.0166(16) 0.0015(14) 0.0009(13) -0.0008(14)
C8 0.0196(16) 0.0194(17) 0.0178(16) 0.0003(13) 0.0035(14) -0.0034(14)
C9 0.0227(17) 0.0183(17) 0.0220(18) 0.0020(14) 0.0035(15) -0.0013(14)
C10 0.0232(17) 0.0178(17) 0.0168(16) 0.0032(13) 0.0028(14) 0.0028(14)
C11 0.0158(15) 0.0172(17) 0.0184(16) 0.0053(13) 0.0005(13) 0.0019(13)
C12 0.0135(15) 0.0196(17) 0.0142(15) 0.0032(13) 0.0000(12) 0.0021(13)
C13 0.0105(14) 0.0194(16) 0.0101(14) 0.0015(12) -0.0007(12) -0.0010(12)
C14 0.0151(15) 0.0174(16) 0.0178(16) 0.0042(13) 0.0036(13) 0.0021(13)
C15 0.0155(16) 0.0237(18) 0.0205(17) 0.0103(14) 0.0051(13) 0.0035(14)
C16 0.0144(15) 0.0292(19) 0.0191(17) 0.0091(14) 0.0060(13) 0.0048(14)
C17 0.0143(15) 0.0260(18) 0.0164(16) 0.0055(14) 0.0032(13) 0.0067(14)
C18 0.0173(16) 0.0200(18) 0.0203(17) 0.0015(14) 0.0020(14) 0.0023(14)
C19 0.0224(18) 0.0215(18) 0.0279(19) 0.0018(15) 0.0066(15) -0.0010(15)
C20 0.031(2) 0.0195(19) 0.040(2) -0.0012(17) 0.0062(18) -0.0017(16)
C21 0.040(2) 0.024(2) 0.050(3) -0.0105(19) 0.016(2) 0.0048(18)
C22 0.030(2) 0.030(2) 0.039(2) -0.0069(18) 0.0153(18) 0.0024(17)
C23 0.0229(17) 0.0263(19) 0.0182(17) -0.0008(14) 0.0061(14) 0.0004(15)
C24 0.0144(16) 0.0264(19) 0.0244(18) 0.0099(15) 0.0057(14) -0.0001(14)
C25 0.0276(19) 0.033(2) 0.028(2) 0.0087(17) 0.0144(16) 0.0001(16)
C26 0.0140(16) 0.041(2) 0.036(2) 0.0156(18) 0.0046(16) 0.0021(16)
C27 0.0222(18) 0.029(2) 0.029(2) 0.0116(16) 0.0072(15) -0.0028(15)
C28 0.032(2) 0.032(2) 0.029(2) 0.0154(17) 0.0081(17) 0.0055(17)
C29 0.045(3) 0.069(3) 0.057(3) 0.039(3) 0.024(2) 0.029(3)
C30 0.062(3) 0.032(2) 0.047(3) 0.016(2) 0.010(2) 0.007(2)
C31 0.043(3) 0.043(3) 0.040(3) 0.018(2) -0.001(2) 0.004(2)
C32 0.030(2) 0.0219(19) 0.036(2) 0.0063(16) 0.0046(17) -0.0034(16)
C33 0.0282(19) 0.0240(19) 0.0245(19) -0.0032(15) 0.0035(16) 0.0005(16)
C34 0.0181(17) 0.034(2) 0.030(2) 0.0145(17) 0.0110(15) 0.0088(15)
C35 0.029(2) 0.043(3) 0.054(3) 0.020(2) 0.028(2) 0.0161(19)
C36 0.033(2) 0.049(3) 0.026(2) 0.0075(19) 0.0148(18) 0.0043(19)
C37 0.0146(16) 0.038(2) 0.036(2) 0.0213(18) 0.0106(15) 0.0073(15)
C38 0.0217(19) 0.052(3) 0.033(2) 0.019(2) 0.0016(17) -0.0008(18)
C39 0.058(3) 0.056(3) 0.053(3) 0.011(3) 0.003(3) -0.010(3)
C40 0.025(2) 0.092(4) 0.061(3) 0.030(3) -0.002(2) 0.010(3)
C41 0.040(3) 0.080(4) 0.030(2) 0.014(2) 0.004(2) -0.012(3)
C42 0.0158(15) 0.0136(16) 0.0175(16) 0.0008(13) 0.0011(13) -0.0013(13)
C43 0.0204(17) 0.0236(18) 0.0217(18) 0.0045(14) 0.0065(14) 0.0050(14)
C44 0.0183(17) 0.0250(19) 0.0287(19) 0.0036(15) 0.0038(15) 0.0092(15)
C45 0.0258(18) 0.0205(18) 0.0274(19) 0.0074(15) -0.0001(15) 0.0077(15)
C46 0.0265(18) 0.0239(19) 0.0233(18) 0.0099(15) 0.0070(15) 0.0058(15)
C47 0.0170(16) 0.0160(17) 0.0228(17) 0.0035(14) 0.0034(14) -0.0001(13)
C48 0.0103(14) 0.0204(17) 0.0162(16) 0.0047(13) 0.0021(12) 0.0015(13)
C49 0.037(2) 0.0252(19) 0.0205(18) 0.0060(15) 0.0109(16) 0.0052(16)
C50 0.0194(17) 0.032(2) 0.0150(17) 0.0064(15) -0.0017(14) 0.0015(15)
C51 0.034(2) 0.040(2) 0.0233(19) 0.0122(17) 0.0092(17) 0.0066(18)
C52 0.0226(17) 0.0274(19) 0.0170(17) 0.0005(14) 0.0038(14) -0.0020(15)
C53 0.0179(17) 0.033(2) 0.0273(19) 0.0052(16) 0.0051(15) -0.0054(15)
C54 0.0220(17) 0.0188(17) 0.0243(18) 0.0014(14) -0.0011(15) 0.0014(14)
C55 0.0244(18) 0.0271(19) 0.0188(17) 0.0027(15) 0.0013(15) 0.0026(15)
C56 0.0197(17) 0.0250(19) 0.0212(18) 0.0041(14) 0.0032(14) -0.0010(14)
C57 0.026(2) 0.057(3) 0.045(3) 0.006(2) -0.0094(19) -0.016(2)
C58 0.033(2) 0.038(2) 0.027(2) -0.0036(18) -0.0107(17) 0.0051(18)
C1S 0.35(2) 0.100(9) 0.55(3) 0.040(14) 0.39(3) 0.048(11)
Cl1S 0.372(8) 0.327(7) 0.315(7) -0.210(6) 0.220(6) -0.195(6)
Cl2S 0.352(8) 0.145(4) 0.837(17) 0.059(7) 0.419(11) 0.069(4)
C2S 0.124(7) 0.097(6) 0.110(7) 0.023(5) 0.044(6) 0.003(5)
C3S 0.122(7) 0.143(8) 0.101(6) 0.058(6) 0.055(6) 0.019(6)
C4S 0.079(5) 0.098(6) 0.100(6) 0.038(5) 0.017(4) 0.006(4)
C5S 0.103(7) 0.075(6) 0.234(13) 0.073(7) 0.049(7) 0.013(5)
C6S 0.134(11) 0.232(18) 0.47(3) -0.26(2) 0.046(15) 0.015(11)
C7S 0.31(2) 0.206(16) 0.131(11) 0.051(11) 0.021(14) -0.003(16)

loop_
_atom_type_symbol
_atom_type_description
_atom_type_scat_dispersion_real
_atom_type_scat_dispersion_imag
_atom_type_scat_source
C C 0.0033 0.0016 'International Tables Vol C Tables 4.2.6.8 and 6.1.1.4'
H H 0.0000 0.0000 'International Tables Vol C Tables 4.2.6.8 and 6.1.1.4'
N N 0.0061 0.0033 'International Tables Vol C Tables 4.2.6.8 and 6.1.1.4'
O O 0.0106 0.0060 'International Tables Vol C Tables 4.2.6.8 and 6.1.1.4'
Ni Ni 0.3393 1.1124 'International Tables Vol C Tables 4.2.6.8 and 6.1.1.4'
Cl Cl 0.1484 0.1585 'International Tables Vol C Tables 4.2.6.8 and 6.1.1.4'

loop_
_geom_angle_atom_site_label_1
_geom_angle_atom_site_label_2
_geom_angle_atom_site_label_3
_geom_angle
_geom_angle_site_symmetry_1
_geom_angle_site_symmetry_3
_geom_angle_publ_flag
O2 Ni1 N7 178.95(10) . . ?
O2 Ni1 O3 86.50(9) . . ?
N7 Ni1 O3 93.73(10) . . ?
O2 Ni1 O5 89.29(9) . . ?
N7 Ni1 O5 90.40(10) . . ?
O3 Ni1 O5 174.07(9) . . ?
O2 Ni1 N8 90.04(10) . . ?
N7 Ni1 N8 90.99(11) . . ?
O3 Ni1 N8 88.65(10) . . ?
O5 Ni1 N8 95.53(10) . . ?
O2 Ni1 O1 83.77(9) . . ?
N7 Ni1 O1 95.23(10) . . ?
O3 Ni1 O1 86.25(9) . . ?
O5 Ni1 O1 89.15(9) . . ?
N8 Ni1 O1 172.20(10) . . ?
O2 Ni1 Ni2 41.16(6) . . ?
N7 Ni1 Ni2 137.91(8) . . ?
O3 Ni1 Ni2 78.19(6) . . ?
O5 Ni1 Ni2 95.90(7) . . ?
N8 Ni1 Ni2 129.43(7) . . ?
O1 Ni1 Ni2 43.55(6) . . ?
O2 Ni2 O1 85.93(9) . . ?
O2 Ni2 N1 168.09(10) . . ?
O1 Ni2 N1 83.82(10) . . ?
O2 Ni2 O4 87.74(9) . . ?
O1 Ni2 O4 89.77(9) . . ?
N1 Ni2 O4 86.18(10) . . ?
O2 Ni2 N9 96.86(10) . . ?
O1 Ni2 N9 175.43(10) . . ?
N1 Ni2 N9 93.00(11) . . ?
O4 Ni2 N9 86.72(10) . . ?
O2 Ni2 N4 83.15(10) . . ?
O1 Ni2 N4 89.97(9) . . ?
N1 Ni2 N4 102.85(11) . . ?
O4 Ni2 N4 170.88(10) . . ?
N9 Ni2 N4 93.96(11) . . ?
O2 Ni2 Ni1 42.06(6) . . ?
O1 Ni2 Ni1 44.84(6) . . ?
N1 Ni2 Ni1 126.62(8) . . ?
O4 Ni2 Ni1 81.05(6) . . ?
N9 Ni2 Ni1 137.12(8) . . ?
N4 Ni2 Ni1 92.37(7) . . ?
C1 O1 Ni2 121.01(19) . . ?
C1 O1 Ni1 113.15(19) . . ?
Ni2 O1 Ni1 91.61(8) . . ?
C13 O2 Ni2 133.1(2) . . ?
C13 O2 Ni1 110.96(19) . . ?
Ni2 O2 Ni1 96.79(9) . . ?
C48 O3 Ni1 128.9(2) . . ?
C48 O4 Ni2 125.1(2) . . ?
C50 O5 Ni1 125.9(2) . . ?
N2 N1 C18 104.1(3) . . ?
N2 N1 Ni2 120.3(2) . . ?
C18 N1 Ni2 131.9(2) . . ?
N3 N2 N1 115.4(3) . . ?
N3 N2 C2 120.2(3) . . ?
N1 N2 C2 124.0(3) . . ?
N2 N3 C23 103.7(3) . . ?
N5 N4 C42 103.1(3) . . ?
N5 N4 Ni2 126.6(2) . . ?
C42 N4 Ni2 129.9(2) . . ?
N6 N5 N4 116.1(3) . . ?
N6 N5 C14 118.5(3) . . ?
N4 N5 C14 124.8(3) . . ?
N5 N6 C47 103.3(3) . . ?
C8 N7 C7 113.8(3) . . ?
C8 N7 Ni1 113.3(2) . . ?
C7 N7 Ni1 109.3(2) . . ?
C10 N8 C11 110.0(2) . . ?
C10 N8 Ni1 112.2(2) . . ?
C11 N8 Ni1 112.2(2) . . ?
C52 N9 C56 114.6(3) . . ?
C52 N9 Ni2 124.7(2) . . ?
C56 N9 Ni2 120.5(2) . . ?
C54 N10 C58 122.5(3) . . ?
C54 N10 C57 120.3(3) . . ?
C58 N10 C57 117.1(3) . . ?
O1 C1 C2 125.6(3) . . ?
O1 C1 C6 119.2(3) . . ?
C2 C1 C6 115.3(3) . . ?
C3 C2 C1 122.3(3) . . ?
C3 C2 N2 116.0(3) . . ?
C1 C2 N2 121.4(3) . . ?
C4 C3 C2 121.5(3) . . ?
C3 C4 C5 116.8(3) . . ?
C3 C4 C24 122.8(3) . . ?
C5 C4 C24 120.3(3) . . ?
C6 C5 C4 122.8(3) . . ?
C5 C6 C1 120.9(3) . . ?
C5 C6 C7 120.1(3) . . ?
C1 C6 C7 119.0(3) . . ?
N7 C7 C6 113.5(3) . . ?
N7 C8 C9 114.5(3) . . ?
C33 C9 C32 108.8(3) . . ?
C33 C9 C8 111.0(3) . . ?
C32 C9 C8 105.5(3) . . ?
C33 C9 C10 110.5(3) . . ?
C32 C9 C10 105.9(3) . . ?
C8 C9 C10 114.7(3) . . ?
N8 C10 C9 115.9(3) . . ?
N8 C11 C12 111.9(3) . . ?
C17 C12 C13 120.3(3) . . ?
C17 C12 C11 122.8(3) . . ?
C13 C12 C11 116.9(3) . . ?
O2 C13 C12 118.7(3) . . ?
O2 C13 C14 124.3(3) . . ?
C12 C13 C14 116.9(3) . . ?
C15 C14 C13 121.1(3) . . ?
C15 C14 N5 118.0(3) . . ?
C13 C14 N5 120.5(3) . . ?
C16 C15 C14 121.2(3) . . ?
C15 C16 C17 117.1(3) . . ?
C15 C16 C34 119.7(3) . . ?
C17 C16 C34 123.0(3) . . ?
C12 C17 C16 122.2(3) . . ?
N1 C18 C23 107.8(3) . . ?
N1 C18 C19 130.6(3) . . ?
C23 C18 C19 121.6(3) . . ?
C20 C19 C18 116.5(3) . . ?
C19 C20 C21 121.7(4) . . ?
C22 C21 C20 122.6(4) . . ?
C21 C22 C23 116.6(4) . . ?
N3 C23 C18 109.0(3) . . ?
N3 C23 C22 129.9(3) . . ?
C18 C23 C22 121.0(3) . . ?
C25 C24 C4 111.7(3) . . ?
C25 C24 C26 106.5(3) . . ?
C4 C24 C26 106.9(3) . . ?
C25 C24 C27 111.9(3) . . ?
C4 C24 C27 114.0(3) . . ?
C26 C24 C27 105.2(3) . . ?
C28 C27 C24 124.1(3) . . ?
C31 C28 C29 107.9(4) . . ?
C31 C28 C30 108.7(3) . . ?
C29 C28 C30 107.3(4) . . ?
C31 C28 C27 114.3(3) . . ?
C29 C28 C27 112.3(3) . . ?
C30 C28 C27 106.1(3) . . ?
C16 C34 C35 111.7(3) . . ?
C16 C34 C36 107.1(3) . . ?
C35 C34 C36 106.9(3) . . ?
C16 C34 C37 111.6(3) . . ?
C35 C34 C37 112.7(3) . . ?
C36 C34 C37 106.4(3) . . ?
C38 C37 C34 123.3(3) . . ?
C41 C38 C39 109.4(4) . . ?
C41 C38 C37 113.5(3) . . ?
C39 C38 C37 106.4(4) . . ?
C41 C38 C40 109.3(4) . . ?
C39 C38 C40 107.2(4) . . ?
C37 C38 C40 110.8(4) . . ?
N4 C42 C47 108.2(3) . . ?
N4 C42 C43 130.9(3) . . ?
C47 C42 C43 120.9(3) . . ?
C44 C43 C42 116.8(3) . . ?
C43 C44 C45 122.8(3) . . ?
C46 C45 C44 121.0(3) . . ?
C45 C46 C47 117.0(3) . . ?
N6 C47 C42 109.3(3) . . ?
N6 C47 C46 129.1(3) . . ?
C42 C47 C46 121.5(3) . . ?
O3 C48 O4 126.6(3) . . ?
O3 C48 C49 115.7(3) . . ?
O4 C48 C49 117.7(3) . . ?
O6 C50 O5 125.8(3) . . ?
O6 C50 C51 117.4(3) . . ?
O5 C50 C51 116.8(3) . . ?
N9 C52 C53 124.9(3) . . ?
C52 C53 C54 120.4(3) . . ?
N10 C54 C53 122.1(3) . . ?
N10 C54 C55 122.7(3) . . ?
C53 C54 C55 115.2(3) . . ?
C56 C55 C54 119.9(3) . . ?
N9 C56 C55 125.0(3) . . ?
Cl1S C1S Cl2S 114.8(9) . . ?
C4S C3S C2S 112.0(7) . . ?
C5S C4S C3S 113.5(7) . . ?
C4S C5S C6S 109.3(8) . . ?
C7S C6S C5S 86.9(18) . . ?

loop_
_geom_bond_atom_site_label_1
_geom_bond_atom_site_label_2
_geom_bond_distance
_geom_bond_site_symmetry_2
_geom_bond_publ_flag
Ni1 O2 2.019(2) . ?
Ni1 N7 2.029(3) . ?
Ni1 O3 2.072(2) . ?
Ni1 O5 2.081(2) . ?
Ni1 N8 2.089(3) . ?
Ni1 O1 2.111(2) . ?
Ni1 Ni2 2.9926(6) . ?
Ni2 O2 1.983(2) . ?
Ni2 O1 2.063(2) . ?
Ni2 N1 2.064(3) . ?
Ni2 O4 2.068(2) . ?
Ni2 N9 2.096(3) . ?
Ni2 N4 2.143(3) . ?
O1 C1 1.325(4) . ?
O2 C13 1.317(4) . ?
O3 C48 1.253(4) . ?
O4 C48 1.262(4) . ?
O5 C50 1.254(4) . ?
O6 C50 1.244(5) . ?
N1 N2 1.345(4) . ?
N1 C18 1.350(4) . ?
N2 N3 1.325(4) . ?
N2 C2 1.437(4) . ?
N3 C23 1.352(5) . ?
N4 N5 1.347(4) . ?
N4 C42 1.356(4) . ?
N5 N6 1.331(4) . ?
N5 C14 1.438(4) . ?
N6 C47 1.348(4) . ?
N7 C8 1.479(4) . ?
N7 C7 1.483(4) . ?
N8 C10 1.486(4) . ?
N8 C11 1.493(4) . ?
N9 C52 1.345(4) . ?
N9 C56 1.351(4) . ?
N10 C54 1.353(5) . ?
N10 C58 1.440(5) . ?
N10 C57 1.456(5) . ?
C1 C2 1.407(4) . ?
C1 C6 1.424(4) . ?
C2 C3 1.400(4) . ?
C3 C4 1.372(5) . ?
C4 C5 1.401(5) . ?
C4 C24 1.535(4) . ?
C5 C6 1.379(5) . ?
C6 C7 1.511(5) . ?
C8 C9 1.534(5) . ?
C9 C33 1.526(5) . ?
C9 C32 1.532(5) . ?
C9 C10 1.540(5) . ?
C11 C12 1.509(4) . ?
C12 C17 1.386(4) . ?
C12 C13 1.404(5) . ?
C13 C14 1.405(5) . ?
C14 C15 1.391(4) . ?
C15 C16 1.390(5) . ?
C16 C17 1.395(5) . ?
C16 C34 1.536(4) . ?
C18 C23 1.403(5) . ?
C18 C19 1.408(5) . ?
C19 C20 1.364(5) . ?
C20 C21 1.424(6) . ?
C21 C22 1.353(6) . ?
C22 C23 1.414(5) . ?
C24 C25 1.531(5) . ?
C24 C26 1.541(5) . ?
C24 C27 1.556(5) . ?
C27 C28 1.550(5) . ?
C28 C31 1.523(6) . ?
C28 C29 1.531(6) . ?
C28 C30 1.542(6) . ?
C34 C35 1.538(5) . ?
C34 C36 1.542(5) . ?
C34 C37 1.552(5) . ?
C37 C38 1.545(6) . ?
C38 C41 1.519(6) . ?
C38 C39 1.527(7) . ?
C38 C40 1.548(6) . ?
C42 C47 1.401(5) . ?
C42 C43 1.407(5) . ?
C43 C44 1.366(5) . ?
C44 C45 1.418(5) . ?
C45 C46 1.368(5) . ?
C46 C47 1.413(5) . ?
C48 C49 1.506(5) . ?
C50 C51 1.524(5) . ?
C52 C53 1.370(5) . ?
C53 C54 1.404(5) . ?
C54 C55 1.408(5) . ?
C55 C56 1.373(5) . ?
C1S Cl1S 1.392(14) . ?
C1S Cl2S 1.891(19) . ?
C2S C3S 1.544(13) . ?
C3S C4S 1.511(11) . ?
C4S C5S 1.483(12) . ?
C5S C6S 1.88(3) . ?
C6S C7S 1.39(2) . ?
